data_4020117
loop_
_publ_author_name
'Shigehisa Akine'
'Takanori Taniguchi'
'Wenkui Dong'
'Sayuri Masubuchi'
'Tatsuya Nabeshima'

_journal_name_full 'Journal of Organic Chemistry'
_journal_page_first 1704
_journal_page_last 1711
_journal_paper_doi 10.1021/jo048030y
_journal_volume 70
_journal_year 2005
_chemical_formula_moiety C16H16N2O4
_chemical_formula_sum 'C16 H16 N2 O4'
_chemical_formula_weight 300.31
_chemical_melting_point 386.5(5)
_chemical_name_common H2salamo
_space_group_IT_number 2
_symmetry_cell_setting triclinic
_symmetry_space_group_name_Hall '-P 1'
_symmetry_space_group_name_H-M 'P -1'
_atom_sites_solution_hydrogens geom
_atom_sites_solution_primary direct
_atom_sites_solution_secondary difmap
_cell_angle_alpha 92.323(3)
_cell_angle_beta 93.095(3)
_cell_angle_gamma 98.4404(16)
_cell_formula_units_Z 4
_cell_length_a 4.6416(4)
_cell_length_b 15.0604(11)
_cell_length_c 20.9786(14)
_cell_measurement_reflns_used 11783
_cell_measurement_temperature 180(2)
_cell_measurement_theta_max 26.00
_cell_measurement_theta_min 1.37
_cell_volume 1446.75(19)
_diffrn_ambient_temperature 180(2)
_diffrn_detector_area_resol_mean ?
_diffrn_measurement_device_type 'Rigaku R-AXIS Rapid'
_diffrn_measurement_method IP
_diffrn_radiation_monochromator graphite
_diffrn_radiation_source 'fine-focus sealed tube'
_diffrn_radiation_type MoK\a
_diffrn_radiation_wavelength 0.71069
_diffrn_reflns_av_R_equivalents 0.0411
_diffrn_reflns_av_sigmaI/netI 0.0383
_diffrn_reflns_limit_h_max 5
_diffrn_reflns_limit_h_min -5
_diffrn_reflns_limit_k_max 18
_diffrn_reflns_limit_k_min -18
_diffrn_reflns_limit_l_max 25
_diffrn_reflns_limit_l_min -25
_diffrn_reflns_number 11783
_diffrn_reflns_theta_max 26.00
_diffrn_reflns_theta_min 1.37
_diffrn_standards_decay_% 0
_diffrn_standards_interval_count 0
_diffrn_standards_interval_time 0
_diffrn_standards_number 0
_exptl_absorpt_coefficient_mu 0.100
_exptl_absorpt_correction_T_max 0.9900
_exptl_absorpt_correction_T_min 0.9330
_exptl_absorpt_correction_type multi-scan
_exptl_absorpt_process_details 'Rapid AUTO (Rigaku Corp.)'
_exptl_crystal_colour colorless
_exptl_crystal_density_diffrn 1.379
_exptl_crystal_density_meas ?
_exptl_crystal_density_method 'not measured'
_exptl_crystal_description prismatic
_exptl_crystal_F_000 632
_exptl_crystal_size_max 0.70
_exptl_crystal_size_mid 0.15
_exptl_crystal_size_min 0.10
_refine_ls_extinction_coef ?
_refine_ls_extinction_method none
_refine_ls_goodness_of_fit_ref 1.054
_refine_ls_hydrogen_treatment mixed
_refine_ls_matrix_type full
_refine_ls_number_parameters 401
_refine_ls_number_reflns 5613
_refine_ls_number_restraints 0
_refine_ls_restrained_S_all 1.054
_refine_ls_R_factor_all 0.0700
_refine_ls_R_factor_gt 0.0453
_refine_ls_shift/su_max 0.000
_refine_ls_shift/su_mean 0.000
_refine_ls_structure_factor_coef Fsqd
_refine_ls_weighting_details 'calc w=1/[\s^2^(Fo^2^)+(0.0587P)^2^+0.1989P] where P=(Fo^2^+2Fc^2^)/3'
_refine_ls_weighting_scheme calc
_refine_ls_wR_factor_gt 0.1099
_refine_ls_wR_factor_ref 0.1213
_reflns_number_gt 3987
_reflns_number_total 5613
_reflns_threshold_expression >2sigma(I)
_cod_depositor_comments
;
The following automatic conversions were performed:

'_chemical_melting_point' value '386-387' was changed to '386.5(5)' -
the average value was taken and precision was estimated.

Automatic conversion script
Id: cif_fix_values 1646 2011-03-28 12:23:43Z adriana 
;
_cod_database_code 4020117

loop_
_symmetry_equiv_pos_as_xyz
'x, y, z'
'-x, -y, -z'

loop_
_atom_site_label
_atom_site_type_symbol
_atom_site_fract_x
_atom_site_fract_y
_atom_site_fract_z
_atom_site_U_iso_or_equiv
_atom_site_adp_type
_atom_site_occupancy
_atom_site_symmetry_multiplicity
_atom_site_calc_flag
_atom_site_refinement_flags
_atom_site_disorder_assembly
_atom_site_disorder_group
C1 C -0.0781(4) 0.37986(11) 0.08819(8) 0.0344(4) Uani 1 1 d . . .
C2 C -0.1397(4) 0.36549(12) 0.15199(9) 0.0364(4) Uani 1 1 d . . .
C3 C -0.3739(4) 0.30218(13) 0.16616(10) 0.0435(5) Uani 1 1 d . . .
H1 H -0.4144 0.2925 0.2094 0.052 Uiso 1 1 calc R . .
C4 C -0.5478(4) 0.25331(13) 0.11760(10) 0.0458(5) Uani 1 1 d . . .
H2 H -0.7079 0.2104 0.1277 0.055 Uiso 1 1 calc R . .
C5 C -0.4905(4) 0.26641(12) 0.05425(10) 0.0442(5) Uani 1 1 d . . .
H3 H -0.6097 0.2325 0.0209 0.053 Uiso 1 1 calc R . .
C6 C -0.2591(4) 0.32915(12) 0.04017(9) 0.0397(4) Uani 1 1 d . . .
H4 H -0.2210 0.3383 -0.0033 0.048 Uiso 1 1 calc R . .
O1 O 0.0242(3) 0.41184(9) 0.20169(6) 0.0469(3) Uani 1 1 d . . .
H5 H 0.1566 0.4486 0.1875 0.070 Uiso 1 1 calc R . .
C7 C 0.1620(4) 0.44541(11) 0.07009(8) 0.0350(4) Uani 1 1 d . . .
H6 H 0.1950 0.4510 0.0260 0.042 Uiso 1 1 calc R . .
N1 N 0.3306(3) 0.49588(9) 0.11141(7) 0.0352(3) Uani 1 1 d . . .
O2 O 0.5431(3) 0.55342(8) 0.08102(6) 0.0370(3) Uani 1 1 d . . .
C8 C 0.7254(4) 0.61131(12) 0.12757(9) 0.0378(4) Uani 1 1 d . . .
H7 H 0.8902 0.6445 0.1061 0.045 Uiso 1 1 calc R . .
H8 H 0.8076 0.5741 0.1597 0.045 Uiso 1 1 calc R . .
C9 C 0.5672(4) 0.67761(12) 0.16115(8) 0.0363(4) Uani 1 1 d . . .
H9 H 0.4043 0.6458 0.1839 0.044 Uiso 1 1 calc R . .
H10 H 0.7017 0.7159 0.1927 0.044 Uiso 1 1 calc R . .
O3 O 0.4578(3) 0.73149(8) 0.11322(6) 0.0385(3) Uani 1 1 d . . .
N2 N 0.3056(3) 0.79406(9) 0.14332(7) 0.0361(3) Uani 1 1 d . . .
C10 C 0.1857(4) 0.83997(11) 0.10273(9) 0.0364(4) Uani 1 1 d . . .
H11 H 0.2070 0.8289 0.0585 0.044 Uiso 1 1 calc R . .
C11 C 0.0173(4) 0.90880(11) 0.12275(9) 0.0348(4) Uani 1 1 d . . .
C12 C -0.0117(4) 0.93135(12) 0.18748(9) 0.0369(4) Uani 1 1 d . . .
C13 C -0.1726(4) 0.99872(13) 0.20405(10) 0.0450(5) Uani 1 1 d . . .
H12 H -0.1945 1.0133 0.2478 0.054 Uiso 1 1 calc R . .
C14 C -0.3002(4) 1.04440(13) 0.15750(11) 0.0492(5) Uani 1 1 d . . .
H13 H -0.4081 1.0907 0.1694 0.059 Uiso 1 1 calc R . .
C15 C -0.2733(5) 1.02362(13) 0.09338(10) 0.0482(5) Uani 1 1 d . . .
H14 H -0.3617 1.0554 0.0613 0.058 Uiso 1 1 calc R . .
C16 C -0.1161(4) 0.95611(13) 0.07672(10) 0.0435(4) Uani 1 1 d . . .
H15 H -0.0984 0.9415 0.0328 0.052 Uiso 1 1 calc R . .
O4 O 0.1102(3) 0.88904(9) 0.23552(6) 0.0476(3) Uani 1 1 d . . .
H16 H 0.2040 0.8505 0.2201 0.071 Uiso 1 1 calc R . .
C17 C 0.3108(4) 1.16690(11) 0.39724(8) 0.0351(4) Uani 1 1 d . . .
C18 C 0.2673(4) 1.16711(12) 0.33019(9) 0.0368(4) Uani 1 1 d . . .
C19 C 0.0971(4) 1.22556(13) 0.30296(9) 0.0412(4) Uani 1 1 d . . .
H17 H 0.0676 1.2254 0.2578 0.049 Uiso 1 1 calc R . .
C20 C -0.0297(4) 1.28389(12) 0.34087(9) 0.0415(4) Uani 1 1 d . . .
H18 H -0.1470 1.3234 0.3218 0.050 Uiso 1 1 calc R . .
C21 C 0.0133(4) 1.28514(12) 0.40685(9) 0.0408(4) Uani 1 1 d . . .
H19 H -0.0717 1.3260 0.4330 0.049 Uiso 1 1 calc R . .
C22 C 0.1805(4) 1.22664(12) 0.43424(9) 0.0395(4) Uani 1 1 d . . .
H20 H 0.2071 1.2272 0.4795 0.047 Uiso 1 1 calc R . .
O5 O 0.3864(3) 1.11175(9) 0.29035(6) 0.0486(3) Uani 1 1 d . . .
H21 H 0.4885 1.0807 0.3118 0.073 Uiso 1 1 calc R . .
C23 C 0.4826(4) 1.10567(12) 0.42814(9) 0.0378(4) Uani 1 1 d . . .
H22 H 0.5025 1.1068 0.4735 0.045 Uiso 1 1 calc R . .
N3 N 0.6073(3) 1.05044(10) 0.39556(7) 0.0384(4) Uani 1 1 d . . .
O6 O 0.7586(3) 0.99749(8) 0.43557(6) 0.0432(3) Uani 1 1 d . . .
C24 C 0.8963(4) 0.93734(12) 0.39657(10) 0.0417(4) Uani 1 1 d . . .
H23 H 1.0339 0.9092 0.4241 0.050 Uiso 1 1 calc R . .
H24 H 1.0110 0.9725 0.3652 0.050 Uiso 1 1 calc R . .
C25 C 0.6858(4) 0.86476(12) 0.36129(9) 0.0395(4) Uani 1 1 d . . .
H25 H 0.5387 0.8915 0.3354 0.047 Uiso 1 1 calc R . .
H26 H 0.7906 0.8291 0.3322 0.047 Uiso 1 1 calc R . .
O7 O 0.5455(3) 0.80823(8) 0.40744(6) 0.0429(3) Uani 1 1 d . . .
N4 N 0.3342(3) 0.74305(10) 0.37521(7) 0.0375(4) Uani 1 1 d . . .
C26 C 0.2034(4) 0.68911(12) 0.41298(9) 0.0384(4) Uani 1 1 d . . .
H27 H 0.2573 0.6958 0.4574 0.046 Uiso 1 1 calc R . .
C27 C -0.0269(4) 0.61741(11) 0.38959(8) 0.0354(4) Uani 1 1 d . . .
C28 C -0.1108(4) 0.60208(12) 0.32443(9) 0.0391(4) Uani 1 1 d . . .
C29 C -0.3357(4) 0.53320(13) 0.30464(10) 0.0477(5) Uani 1 1 d . . .
H28 H -0.3925 0.5232 0.2604 0.057 Uiso 1 1 calc R . .
C30 C -0.4767(4) 0.47946(13) 0.34837(10) 0.0478(5) Uani 1 1 d . . .
H29 H -0.6316 0.4332 0.3343 0.057 Uiso 1 1 calc R . .
C31 C -0.3932(5) 0.49264(13) 0.41275(10) 0.0481(5) Uani 1 1 d . . .
H30 H -0.4874 0.4548 0.4429 0.058 Uiso 1 1 calc R . .
C32 C -0.1723(4) 0.56105(13) 0.43269(9) 0.0454(5) Uani 1 1 d . . .
H31 H -0.1172 0.5702 0.4770 0.054 Uiso 1 1 calc R . .
O8 O 0.0207(3) 0.65226(10) 0.27914(6) 0.0555(4) Uani 1 1 d . . .
H32 H 0.1549 0.6905 0.2965 0.083 Uiso 1 1 calc R . .
